data_1563969
loop_
_publ_author_name
'Voda, Irina'
'Makhloufi, Gamall'
'Druta, Vadim'
'Lozan, Vasile'
'Shova, Sergiu'
'Bourosh, Paulina'
'Kravtsov, Victor'
'Janiak, Christoph'

_publ_section_title
;
 Mixed-ligand coordination compounds based on the rigid
 4,4&#x2032;-bis(1-imidazolyl)biphenyl and pyridinedicarboxylate ligands
;
_journal_name_full 'Inorganica Chimica Acta'
_journal_page_first 526
_journal_page_last 534
_journal_paper_doi 10.1016/j.ica.2018.06.038
_journal_volume 482
_journal_year 2018
_chemical_formula_sum 'C32 H28 Co2 N6 O12'
_chemical_formula_weight 806.46
_space_group_IT_number 15
_space_group_name_Hall '-C 2yc'
_space_group_name_H-M_alt 'C 1 2/c 1'
_symmetry_cell_setting monoclinic
_symmetry_space_group_name_H-M 'C 1 2/c 1'
_atom_sites_solution_hydrogens geom
_atom_sites_solution_primary direct
_atom_sites_solution_secondary difmap
_audit_creation_method SHELXL-97
_cell_angle_alpha 90.00
_cell_angle_beta 92.036(3)
_cell_angle_gamma 90.00
_cell_formula_units_Z 4
_cell_length_a 21.3526(6)
_cell_length_b 7.2743(2)
_cell_length_c 20.6195(6)
_cell_measurement_reflns_used 1860
_cell_measurement_temperature 293(2)
_cell_measurement_theta_max 29.0401
_cell_measurement_theta_min 2.9596
_cell_volume 3200.71(16)
_computing_structure_refinement 'SHELXL-97 (Sheldrick, 1997)'
_computing_structure_solution 'SHELXS-97 (Sheldrick, 1990)'
_diffrn_ambient_temperature 293(2)
_diffrn_detector_area_resol_mean 15.9914
_diffrn_measured_fraction_theta_full 0.995
_diffrn_measured_fraction_theta_max 0.995
_diffrn_measurement_device_type 'Xcalibur, Eos'
_diffrn_radiation_monochromator graphite
_diffrn_radiation_source 'fine-focus sealed tube'
_diffrn_radiation_type MoK\a
_diffrn_radiation_wavelength 0.71073
_diffrn_reflns_av_R_equivalents 0.0333
_diffrn_reflns_av_sigmaI/netI 0.0632
_diffrn_reflns_limit_h_max 16
_diffrn_reflns_limit_h_min -25
_diffrn_reflns_limit_k_max 8
_diffrn_reflns_limit_k_min -8
_diffrn_reflns_limit_l_max 24
_diffrn_reflns_limit_l_min -24
_diffrn_reflns_number 5478
_diffrn_reflns_theta_full 25.50
_diffrn_reflns_theta_max 25.50
_diffrn_reflns_theta_min 3.11
_exptl_absorpt_coefficient_mu 1.114
_exptl_absorpt_correction_T_max 1.00000
_exptl_absorpt_correction_T_min 0.96276
_exptl_absorpt_correction_type multi-scan
_exptl_absorpt_process_details CrysAlis
_exptl_crystal_colour red
_exptl_crystal_density_diffrn 1.674
_exptl_crystal_density_method 'not measured'
_exptl_crystal_description block
_exptl_crystal_F_000 1648
_exptl_crystal_size_max 0.25
_exptl_crystal_size_mid 0.15
_exptl_crystal_size_min 0.10
_refine_diff_density_max 0.435
_refine_diff_density_min -0.349
_refine_diff_density_rms 0.071
_refine_ls_extinction_method none
_refine_ls_goodness_of_fit_ref 1.005
_refine_ls_hydrogen_treatment mixed
_refine_ls_matrix_type full
_refine_ls_number_parameters 247
_refine_ls_number_reflns 2977
_refine_ls_number_restraints 0
_refine_ls_restrained_S_all 1.005
_refine_ls_R_factor_all 0.0661
_refine_ls_R_factor_gt 0.0431
_refine_ls_shift/su_max 0.000
_refine_ls_shift/su_mean 0.000
_refine_ls_structure_factor_coef Fsqd
_refine_ls_weighting_details 'calc w=1/[\s^2^(Fo^2^)+(0.0342P)^2^+0.0000P] where P=(Fo^2^+2Fc^2^)/3'
_refine_ls_weighting_scheme calc
_refine_ls_wR_factor_gt 0.0819
_refine_ls_wR_factor_ref 0.0921
_reflns_number_gt 2231
_reflns_number_total 2977
_reflns_threshold_expression >2sigma(I)
_cod_data_source_file comp1_pb_2676.cif
_cod_data_source_block pb_2676
_cod_original_sg_symbol_H-M C2/c
_cod_database_code 1563969

loop_
_symmetry_equiv_pos_as_xyz
'x, y, z'
'-x, y, -z+1/2'
'x+1/2, y+1/2, z'
'-x+1/2, y+1/2, -z+1/2'
'-x, -y, -z'
'x, -y, z-1/2'
'-x+1/2, -y+1/2, -z'
'x+1/2, -y+1/2, z-1/2'

loop_
_atom_site_label
_atom_site_type_symbol
_atom_site_fract_x
_atom_site_fract_y
_atom_site_fract_z
_atom_site_U_iso_or_equiv
_atom_site_adp_type
_atom_site_occupancy
_atom_site_symmetry_multiplicity
_atom_site_calc_flag
_atom_site_refinement_flags
_atom_site_disorder_assembly
_atom_site_disorder_group
Co1 Co 0.286887(19) 0.93351(6) 0.10704(2) 0.02830(15) Uani 1 1 d . . .
O1 O 0.22701(10) 1.0071(3) 0.02129(10) 0.0354(5) Uani 1 1 d . . .
O2 O 0.13603(10) 1.1483(3) -0.00401(11) 0.0458(6) Uani 1 1 d . . .
O3 O 0.30251(10) 0.8939(3) 0.20885(10) 0.0355(5) Uani 1 1 d . . .
O4 O 0.25739(11) 0.9114(3) 0.30445(10) 0.0400(6) Uani 1 1 d . . .
O1W O 0.31901(11) 1.2066(3) 0.11631(12) 0.0371(6) Uani 1 1 d . . .
H1W1 H 0.3285(16) 1.257(5) 0.0814(16) 0.056 Uiso 1 1 d . . .
H2W1 H 0.2983(16) 1.270(5) 0.1386(17) 0.056 Uiso 1 1 d . . .
O2W O 0.25831(13) 0.6568(3) 0.09711(12) 0.0428(7) Uani 1 1 d . . .
H1W2 H 0.2665(19) 0.607(5) 0.0664(18) 0.064 Uiso 1 1 d . . .
H2W2 H 0.258(2) 0.597(5) 0.1267(18) 0.064 Uiso 1 1 d . . .
N1 N 0.20327(11) 1.0017(3) 0.14480(12) 0.0266(6) Uani 1 1 d . . .
N2 N 0.36718(12) 0.8673(4) 0.05931(12) 0.0332(7) Uani 1 1 d . . .
N3 N 0.42774(11) 0.8339(4) -0.02403(13) 0.0311(6) Uani 1 1 d . . .
C1 C 0.17390(15) 1.0746(4) 0.03472(15) 0.0319(8) Uani 1 1 d . . .
C2 C 0.15695(14) 1.0626(4) 0.10576(16) 0.0304(7) Uani 1 1 d . . .
C3 C 0.10026(15) 1.1131(5) 0.13092(18) 0.0443(9) Uani 1 1 d . . .
H3A H 0.0680 1.1589 0.1041 0.053 Uiso 1 1 calc R . .
C4 C 0.09280(16) 1.0939(5) 0.19670(18) 0.0499(10) Uani 1 1 d . . .
H4A H 0.0546 1.1238 0.2144 0.060 Uiso 1 1 calc R . .
C5 C 0.14122(15) 1.0312(5) 0.23645(17) 0.0404(9) Uani 1 1 d . . .
H5A H 0.1366 1.0191 0.2809 0.049 Uiso 1 1 calc R . .
C6 C 0.19690(15) 0.9866(4) 0.20842(15) 0.0290(7) Uani 1 1 d . . .
C7 C 0.25688(15) 0.9257(4) 0.24424(15) 0.0274(7) Uani 1 1 d . . .
C8 C 0.37534(15) 0.9086(5) -0.00157(16) 0.0398(9) Uani 1 1 d . . .
H8A H 0.3479 0.9815 -0.0264 0.048 Uiso 1 1 calc R . .
C9 C 0.45435(17) 0.7378(6) 0.02602(17) 0.0534(11) Uani 1 1 d . . .
H9A H 0.4913 0.6701 0.0254 0.064 Uiso 1 1 calc R . .
C10 C 0.41712(17) 0.7591(6) 0.07671(17) 0.0552(11) Uani 1 1 d . . .
H10A H 0.4244 0.7076 0.1176 0.066 Uiso 1 1 calc R . .
C11 C 0.44890(14) 0.8453(4) -0.08957(16) 0.0327(8) Uani 1 1 d . . .
C12 C 0.40787(15) 0.8999(5) -0.13902(16) 0.0380(9) Uani 1 1 d . . .
H12A H 0.3668 0.9305 -0.1301 0.046 Uiso 1 1 calc R . .
C13 C 0.42801(14) 0.9092(5) -0.20191(16) 0.0375(9) Uani 1 1 d . . .
H13A H 0.4003 0.9464 -0.2352 0.045 Uiso 1 1 calc R . .
C14 C 0.48951(14) 0.8633(5) -0.21608(15) 0.0334(8) Uani 1 1 d . . .
C15 C 0.52952(14) 0.8128(5) -0.16499(17) 0.0439(9) Uani 1 1 d . . .
H15A H 0.5709 0.7845 -0.1733 0.053 Uiso 1 1 calc R . .
C16 C 0.50995(14) 0.8031(5) -0.10181(16) 0.0421(9) Uani 1 1 d . . .
H16A H 0.5377 0.7685 -0.0682 0.051 Uiso 1 1 calc R . .

loop_
_atom_site_aniso_label
_atom_site_aniso_U_11
_atom_site_aniso_U_22
_atom_site_aniso_U_33
_atom_site_aniso_U_23
_atom_site_aniso_U_13
_atom_site_aniso_U_12
Co1 0.0320(3) 0.0341(3) 0.0192(2) 0.0002(2) 0.00642(18) 0.0028(2)
O1 0.0422(14) 0.0432(13) 0.0208(12) -0.0005(10) 0.0014(10) 0.0058(11)
O2 0.0440(14) 0.0577(16) 0.0350(15) 0.0141(12) -0.0078(12) 0.0047(13)
O3 0.0375(12) 0.0478(14) 0.0212(12) 0.0025(11) 0.0019(10) 0.0070(11)
O4 0.0617(15) 0.0402(13) 0.0184(12) 0.0019(11) 0.0066(11) 0.0015(12)
O1W 0.0440(14) 0.0379(14) 0.0300(15) 0.0023(11) 0.0109(12) 0.0010(12)
O2W 0.0712(17) 0.0350(15) 0.0229(15) -0.0020(11) 0.0136(14) -0.0002(14)
N1 0.0304(14) 0.0279(14) 0.0215(14) -0.0003(12) 0.0031(12) -0.0022(12)
N2 0.0350(15) 0.0385(16) 0.0268(16) 0.0011(13) 0.0090(13) 0.0045(14)
N3 0.0265(13) 0.0404(16) 0.0269(16) -0.0038(13) 0.0074(12) 0.0037(13)
C1 0.0373(19) 0.0313(18) 0.0267(19) 0.0018(15) -0.0034(16) -0.0052(17)
C2 0.0333(17) 0.0295(17) 0.0282(19) 0.0004(15) -0.0014(15) -0.0014(15)
C3 0.0294(18) 0.057(2) 0.046(2) -0.0014(19) 0.0002(17) 0.0065(18)
C4 0.0323(19) 0.070(3) 0.048(3) -0.007(2) 0.0129(18) 0.003(2)
C5 0.042(2) 0.049(2) 0.031(2) -0.0041(17) 0.0150(17) -0.0045(18)
C6 0.0385(18) 0.0255(16) 0.0235(18) -0.0037(14) 0.0090(15) -0.0028(15)
C7 0.0412(18) 0.0229(16) 0.0182(17) -0.0015(14) 0.0028(14) -0.0035(15)
C8 0.0335(18) 0.050(2) 0.037(2) 0.0051(18) 0.0114(16) 0.0145(17)
C9 0.047(2) 0.083(3) 0.030(2) 0.006(2) 0.0039(18) 0.030(2)
C10 0.058(2) 0.078(3) 0.031(2) 0.012(2) 0.0117(19) 0.022(2)
C11 0.0299(17) 0.041(2) 0.0280(19) -0.0053(16) 0.0079(15) 0.0019(16)
C12 0.0243(16) 0.053(2) 0.037(2) -0.0024(18) 0.0123(15) 0.0089(17)
C13 0.0249(16) 0.057(2) 0.030(2) 0.0028(17) 0.0002(15) 0.0064(17)
C14 0.0285(17) 0.044(2) 0.0280(19) 0.0007(16) 0.0078(15) -0.0008(16)
C15 0.0206(16) 0.072(3) 0.039(2) -0.004(2) 0.0067(16) 0.0050(18)
C16 0.0246(16) 0.072(3) 0.030(2) 0.0013(19) 0.0018(15) 0.0072(18)

loop_
_atom_type_symbol
_atom_type_description
_atom_type_scat_dispersion_real
_atom_type_scat_dispersion_imag
_atom_type_scat_source
C C 0.0033 0.0016 'International Tables Vol C Tables 4.2.6.8 and 6.1.1.4'
H H 0.0000 0.0000 'International Tables Vol C Tables 4.2.6.8 and 6.1.1.4'
N N 0.0061 0.0033 'International Tables Vol C Tables 4.2.6.8 and 6.1.1.4'
O O 0.0106 0.0060 'International Tables Vol C Tables 4.2.6.8 and 6.1.1.4'
Co Co 0.3494 0.9721 'International Tables Vol C Tables 4.2.6.8 and 6.1.1.4'

loop_
_geom_angle_atom_site_label_1
_geom_angle_atom_site_label_2
_geom_angle_atom_site_label_3
_geom_angle
_geom_angle_site_symmetry_1
_geom_angle_site_symmetry_3
N1 Co1 N2 174.02(11) . .
N1 Co1 O1W 91.29(9) . .
N2 Co1 O1W 89.43(9) . .
N1 Co1 O2W 90.87(10) . .
N2 Co1 O2W 88.47(10) . .
O1W Co1 O2W 177.78(10) . .
N1 Co1 O3 76.42(9) . .
N2 Co1 O3 109.52(10) . .
O1W Co1 O3 89.95(9) . .
O2W Co1 O3 90.07(9) . .
N1 Co1 O1 75.91(9) . .
N2 Co1 O1 98.15(9) . .
O1W Co1 O1 91.22(9) . .
O2W Co1 O1 89.80(10) . .
O3 Co1 O1 152.32(8) . .
C1 O1 Co1 114.40(19) . .
C7 O3 Co1 116.6(2) . .
C6 N1 C2 121.7(3) . .
C6 N1 Co1 118.7(2) . .
C2 N1 Co1 119.6(2) . .
C8 N2 C10 104.8(3) . .
C8 N2 Co1 123.0(2) . .
C10 N2 Co1 131.6(2) . .
C8 N3 C9 106.2(3) . .
C8 N3 C11 126.4(3) . .
C9 N3 C11 127.3(3) . .
O2 C1 O1 126.3(3) . .
O2 C1 C2 118.2(3) . .
O1 C1 C2 115.5(3) . .
N1 C2 C3 120.2(3) . .
N1 C2 C1 113.8(3) . .
C3 C2 C1 125.9(3) . .
C4 C3 C2 118.4(3) . .
C5 C4 C3 120.6(3) . .
C4 C5 C6 118.0(3) . .
N1 C6 C5 121.0(3) . .
N1 C6 C7 112.9(3) . .
C5 C6 C7 126.0(3) . .
O4 C7 O3 125.6(3) . .
O4 C7 C6 119.1(3) . .
O3 C7 C6 115.3(3) . .
N2 C8 N3 112.3(3) . .
C10 C9 N3 106.8(3) . .
C9 C10 N2 109.9(3) . .
C16 C11 C12 120.8(3) . .
C16 C11 N3 119.4(3) . .
C12 C11 N3 119.8(3) . .
C11 C12 C13 119.8(3) . .
C12 C13 C14 120.7(3) . .
C15 C14 C13 117.7(3) . .
C15 C14 C14 121.3(3) . 2_654
C13 C14 C14 121.0(4) . 2_654
C14 C15 C16 122.1(3) . .
C11 C16 C15 118.9(3) . .

loop_
_geom_bond_atom_site_label_1
_geom_bond_atom_site_label_2
_geom_bond_distance
_geom_bond_site_symmetry_2
Co1 N1 2.034(2) .
Co1 N2 2.064(2) .
Co1 O1W 2.108(2) .
Co1 O2W 2.111(3) .
Co1 O3 2.133(2) .
Co1 O1 2.211(2) .
O1 C1 1.275(4) .
O2 C1 1.238(4) .
O3 C7 1.259(3) .
O4 C7 1.246(3) .
N1 C6 1.328(4) .
N1 C2 1.329(4) .
N2 C8 1.308(4) .
N2 C10 1.363(4) .
N3 C8 1.341(4) .
N3 C9 1.355(4) .
N3 C11 1.442(4) .
C1 C2 1.524(4) .
C2 C3 1.384(4) .
C3 C4 1.378(5) .
C4 C5 1.374(5) .
C5 C6 1.379(4) .
C6 C7 1.521(4) .
C9 C10 1.344(4) .
C11 C16 1.371(4) .
C11 C12 1.379(4) .
C12 C13 1.382(4) .
C13 C14 1.396(4) .
C14 C15 1.382(4) .
C14 C14 1.484(6) 2_654
C15 C16 1.384(4) .

loop_
_geom_hbond_atom_site_label_D
_geom_hbond_atom_site_label_H
_geom_hbond_atom_site_label_A
_geom_hbond_distance_DH
_geom_hbond_distance_HA
_geom_hbond_distance_DA
_geom_hbond_angle_DHA
_geom_hbond_site_symmetry_A
O1W H1W1 O2 0.84(3) 1.92(3) 2.749(3) 170(3) 7_575
O1W H2W1 O4 0.80(3) 1.99(3) 2.782(3) 176(4) 4
O2W H1W2 O1 0.76(4) 2.00(4) 2.745(3) 169(4) 7_565
O2W H2W2 O4 0.75(4) 1.99(4) 2.732(3) 169(4) 4_545

_cod_database_fobs_code 1563969
